data_4315975
loop_
_publ_author_name
'Richard D. Adams'
'William C. Pearl'

_publ_section_title
;
 Reactions of the Platinum (Tri-tert-butylphosphine) Group with Bridging
 SbPh2 Ligands in Rhenium-Antimony Carbonyl Complexes
;
_journal_name_full 'Inorganic Chemistry'
_journal_page_first 6188
_journal_page_last 6195
_journal_paper_doi 10.1021/ic1008335
_journal_volume 49
_journal_year 2010
_chemical_formula_sum 'C38 H43 O8 P Pt Re2 Sb2'
_chemical_formula_weight 1469.68
_chemical_name_systematic
; 
 ? 
;
_space_group_IT_number 2
_symmetry_cell_setting triclinic
_symmetry_space_group_name_Hall '-P 1'
_symmetry_space_group_name_H-M 'P -1'
_atom_sites_solution_hydrogens geom
_atom_sites_solution_primary direct
_atom_sites_solution_secondary difmap
_audit_creation_method SHELXL-97
_cell_angle_alpha 109.2790(10)
_cell_angle_beta 90.146(2)
_cell_angle_gamma 115.7900(10)
_cell_formula_units_Z 2
_cell_length_a 11.9389(10)
_cell_length_b 12.3349(10)
_cell_length_c 17.6383(14)
_cell_measurement_reflns_used 5298
_cell_measurement_temperature 294(2)
_cell_measurement_theta_max 26.81
_cell_measurement_theta_min 2.46
_cell_volume 2174.7(3)
_computing_structure_refinement 'SHELXL-97 (Sheldrick, 1997)'
_computing_structure_solution 'SHELXS-97 (Sheldrick, 1990)'
_diffrn_ambient_temperature 294(2)
_diffrn_measured_fraction_theta_full 0.988
_diffrn_measured_fraction_theta_max 0.988
_diffrn_radiation_monochromator graphite
_diffrn_radiation_source 'fine-focus sealed tube'
_diffrn_radiation_type MoK\a
_diffrn_radiation_wavelength 0.71073
_diffrn_reflns_av_R_equivalents 0.0391
_diffrn_reflns_av_sigmaI/netI 0.0607
_diffrn_reflns_limit_h_max 15
_diffrn_reflns_limit_h_min -15
_diffrn_reflns_limit_k_max 16
_diffrn_reflns_limit_k_min -16
_diffrn_reflns_limit_l_max 22
_diffrn_reflns_limit_l_min -23
_diffrn_reflns_number 22823
_diffrn_reflns_theta_full 28.35
_diffrn_reflns_theta_max 28.35
_diffrn_reflns_theta_min 1.24
_diffrn_standards_decay_% <1
_exptl_absorpt_coefficient_mu 10.059
_exptl_absorpt_correction_T_max 1.000
_exptl_absorpt_correction_T_min 0.558
_exptl_absorpt_correction_type multi-scan
_exptl_crystal_colour yellow
_exptl_crystal_density_diffrn 2.244
_exptl_crystal_density_method 'not measured'
_exptl_crystal_description bar
_exptl_crystal_F_000 1360
_exptl_crystal_size_max 0.08
_exptl_crystal_size_mid 0.02
_exptl_crystal_size_min 0.01
_refine_diff_density_max 2.582
_refine_diff_density_min -1.068
_refine_diff_density_rms 0.256
_refine_ls_extinction_method none
_refine_ls_goodness_of_fit_ref 1.011
_refine_ls_hydrogen_treatment constr
_refine_ls_matrix_type full
_refine_ls_number_parameters 482
_refine_ls_number_reflns 10760
_refine_ls_number_restraints 2
_refine_ls_restrained_S_all 1.011
_refine_ls_R_factor_all 0.0787
_refine_ls_R_factor_gt 0.0486
_refine_ls_shift/su_max 0.001
_refine_ls_shift/su_mean 0.000
_refine_ls_structure_factor_coef Fsqd
_refine_ls_weighting_details 'calc w=1/[\s^2^(Fo^2^)+(0.0623P)^2^+0.0000P] where P=(Fo^2^+2Fc^2^)/3'
_refine_ls_weighting_scheme calc
_refine_ls_wR_factor_gt 0.1064
_refine_ls_wR_factor_ref 0.1258
_reflns_number_gt 7581
_reflns_number_total 10760
_reflns_threshold_expression >2sigma(I)
_cod_data_source_file ic1008335_si_002_1.cif
_cod_data_source_block 2
_cod_depositor_comments
;
The following automatic conversions were performed:

'_exptl_absorpt_correction_type' value 'Multi-scan' changed to
'multi-scan' according to the built-in table from CIF Core dictionary
named 'cif_core.dic' version 2.4.1 from 2010-06-29.

Automatic conversion script
Id: cif_fix_values 1646 2011-03-28 12:23:43Z adriana 

The following automatic conversions were performed:

'_symmetry_cell_setting' tag value 'Triclicnic' was replaced with
'triclinic' value as specified in the replacement file
'/home/robertas/cod-tools/perl-scripts/inputs/replacement_values.lst'.

Automatic conversion script
Id: cif_fix_values 3143 2015-03-26 13:38:13Z robertas 
;
_cod_database_code 4315975

loop_
_symmetry_equiv_pos_as_xyz
'x, y, z'
'-x, -y, -z'

loop_
_atom_site_label
_atom_site_type_symbol
_atom_site_fract_x
_atom_site_fract_y
_atom_site_fract_z
_atom_site_U_iso_or_equiv
_atom_site_adp_type
_atom_site_occupancy
_atom_site_symmetry_multiplicity
_atom_site_calc_flag
_atom_site_refinement_flags
_atom_site_disorder_assembly
_atom_site_disorder_group
Pt1 Pt 0.15852(3) 0.22884(3) 0.23214(2) 0.03905(10) Uani 1 1 d D . .
Re1 Re 0.34333(4) 0.50315(3) 0.33903(2) 0.04019(10) Uani 1 1 d D . .
Re2 Re 0.25544(4) 0.49799(3) 0.09429(2) 0.04127(11) Uani 1 1 d . . .
Sb1 Sb 0.22419(6) 0.58989(5) 0.25543(4) 0.03947(15) Uani 1 1 d . . .
Sb2 Sb 0.34179(6) 0.39011(5) 0.18005(4) 0.03794(14) Uani 1 1 d . . .
P1 P -0.0086(2) 0.0997(2) 0.28870(15) 0.0417(5) Uani 1 1 d . . .
O1 O 0.1269(10) 0.0460(9) 0.0619(5) 0.098(3) Uani 1 1 d . . .
O11 O 0.2675(9) 0.6091(8) 0.5027(5) 0.081(3) Uani 1 1 d . . .
O12 O 0.4929(10) 0.3967(10) 0.4077(6) 0.099(3) Uani 1 1 d . . .
O13 O 0.5855(8) 0.7589(8) 0.3823(6) 0.093(3) Uani 1 1 d . . .
O21 O -0.0047(8) 0.2505(8) 0.0490(6) 0.083(3) Uani 1 1 d . . .
O22 O 0.3280(10) 0.3993(9) -0.0731(5) 0.090(3) Uani 1 1 d . . .
O23 O 0.5227(8) 0.7334(8) 0.1587(5) 0.074(2) Uani 1 1 d . . .
O24 O 0.1404(9) 0.6428(9) 0.0353(6) 0.086(3) Uani 1 1 d . . .
C1 C 0.1355(11) 0.1122(10) 0.1253(7) 0.061(3) Uani 1 1 d . . .
C11 C 0.2939(10) 0.5663(10) 0.4409(6) 0.052(2) Uani 1 1 d . . .
C12 C 0.4369(12) 0.4361(11) 0.3816(7) 0.065(3) Uani 1 1 d . . .
C13 C 0.4939(11) 0.6623(11) 0.3640(6) 0.056(3) Uani 1 1 d . . .
C21 C 0.0876(10) 0.3398(10) 0.0652(6) 0.051(2) Uani 1 1 d . . .
C22 C 0.2987(11) 0.4333(10) -0.0111(7) 0.059(3) Uani 1 1 d . . .
C23 C 0.4257(10) 0.6479(10) 0.1343(6) 0.050(2) Uani 1 1 d . . .
C24 C 0.1862(11) 0.5895(11) 0.0578(7) 0.063(3) Uani 1 1 d . . .
C25 C 0.0321(9) 0.5518(8) 0.2648(6) 0.043(2) Uani 1 1 d . . .
C26 C -0.0514(10) 0.5203(10) 0.1986(7) 0.056(3) Uani 1 1 d . . .
H26 H -0.0258 0.5141 0.1483 0.068 Uiso 1 1 calc R . .
C27 C -0.1753(11) 0.4974(11) 0.2065(9) 0.072(3) Uani 1 1 d . . .
H27 H -0.2320 0.4760 0.1613 0.086 Uiso 1 1 calc R . .
C28 C -0.2127(12) 0.5061(12) 0.2790(9) 0.076(4) Uani 1 1 d . . .
H28 H -0.2958 0.4891 0.2835 0.092 Uiso 1 1 calc R . .
C29 C -0.1307(13) 0.5395(14) 0.3455(9) 0.084(4) Uani 1 1 d . . .
H29 H -0.1572 0.5468 0.3957 0.101 Uiso 1 1 calc R . .
C30 C -0.0076(11) 0.5628(11) 0.3389(7) 0.063(3) Uani 1 1 d . . .
H30 H 0.0486 0.5860 0.3848 0.076 Uiso 1 1 calc R . .
C31 C 0.3090(9) 0.7965(9) 0.3062(8) 0.059(3) Uani 1 1 d . . .
C32 C 0.3354(12) 0.8707(12) 0.2577(9) 0.080(4) Uani 1 1 d . . .
H32 H 0.3135 0.8307 0.2013 0.096 Uiso 1 1 calc R . .
C33 C 0.3967(16) 1.0092(15) 0.2953(15) 0.120(8) Uani 1 1 d . . .
H33 H 0.4181 1.0593 0.2631 0.144 Uiso 1 1 calc R . .
C34 C 0.4237(15) 1.0678(15) 0.3783(16) 0.130(9) Uani 1 1 d . . .
H34 H 0.4614 1.1576 0.4028 0.157 Uiso 1 1 calc R . .
C35 C 0.3953(18) 0.9942(14) 0.4249(12) 0.132(8) Uani 1 1 d . . .
H35 H 0.4127 1.0336 0.4814 0.158 Uiso 1 1 calc R . .
C36 C 0.3407(15) 0.8614(12) 0.3887(9) 0.101(6) Uani 1 1 d . . .
H36 H 0.3247 0.8134 0.4221 0.121 Uiso 1 1 calc R . .
C37 C 0.4467(9) 0.2881(9) 0.1278(6) 0.046(2) Uani 1 1 d . . .
C38 C 0.4874(12) 0.2372(12) 0.1740(8) 0.070(3) Uani 1 1 d . . .
H38 H 0.4713 0.2484 0.2269 0.084 Uiso 1 1 calc R . .
C39 C 0.5533(14) 0.1688(14) 0.1401(10) 0.088(4) Uani 1 1 d . . .
H39 H 0.5780 0.1306 0.1697 0.106 Uiso 1 1 calc R . .
C40 C 0.5822(13) 0.1568(12) 0.0641(9) 0.082(4) Uani 1 1 d . . .
H40 H 0.6295 0.1141 0.0432 0.098 Uiso 1 1 calc R . .
C41 C 0.5422(13) 0.2068(12) 0.0193(9) 0.080(4) Uani 1 1 d . . .
H41 H 0.5597 0.1961 -0.0332 0.095 Uiso 1 1 calc R . .
C42 C 0.4748(11) 0.2746(11) 0.0513(7) 0.067(3) Uani 1 1 d . . .
H42 H 0.4489 0.3106 0.0206 0.080 Uiso 1 1 calc R . .
C43 C -0.1582(11) 0.0809(11) 0.2337(8) 0.066(3) Uani 1 1 d . . .
C44 C -0.1901(12) -0.0204(13) 0.1438(8) 0.089(4) Uani 1 1 d . . .
H44A H -0.2625 -0.0274 0.1147 0.134 Uiso 1 1 calc R . .
H44B H -0.2079 -0.1033 0.1454 0.134 Uiso 1 1 calc R . .
H44C H -0.1192 0.0080 0.1167 0.134 Uiso 1 1 calc R . .
C45 C -0.2726(12) 0.0449(14) 0.2819(10) 0.095(5) Uani 1 1 d . . .
H45A H -0.2473 0.1079 0.3365 0.142 Uiso 1 1 calc R . .
H45B H -0.2970 -0.0393 0.2836 0.142 Uiso 1 1 calc R . .
H45C H -0.3428 0.0444 0.2548 0.142 Uiso 1 1 calc R . .
C46 C -0.1271(11) 0.2168(10) 0.2319(9) 0.072(4) Uani 1 1 d . . .
H46A H -0.0395 0.2615 0.2286 0.109 Uiso 1 1 calc R . .
H46B H -0.1447 0.2662 0.2807 0.109 Uiso 1 1 calc R . .
H46C H -0.1781 0.2061 0.1852 0.109 Uiso 1 1 calc R . .
C47 C -0.0273(13) -0.0706(12) 0.2666(9) 0.078(4) Uani 1 1 d . . .
C48 C -0.1618(12) -0.1667(11) 0.2724(9) 0.085(4) Uani 1 1 d . . .
H48A H -0.2219 -0.1817 0.2290 0.128 Uiso 1 1 calc R . .
H48B H -0.1831 -0.1306 0.3239 0.128 Uiso 1 1 calc R . .
H48C H -0.1635 -0.2472 0.2678 0.128 Uiso 1 1 calc R . .
C49 C 0.0757(14) -0.0565(15) 0.3349(12) 0.113(6) Uani 1 1 d . . .
H49A H 0.0689 -0.1403 0.3266 0.169 Uiso 1 1 calc R . .
H49B H 0.0596 -0.0207 0.3884 0.169 Uiso 1 1 calc R . .
H49C H 0.1593 -0.0003 0.3300 0.169 Uiso 1 1 calc R . .
C50 C 0.0066(13) -0.1210(11) 0.1849(8) 0.075(4) Uani 1 1 d . . .
H50A H -0.0186 -0.2116 0.1701 0.112 Uiso 1 1 calc R . .
H50B H 0.0962 -0.0749 0.1878 0.112 Uiso 1 1 calc R . .
H50C H -0.0362 -0.1088 0.1448 0.112 Uiso 1 1 calc R . .
C51 C 0.0045(13) 0.1809(12) 0.4017(8) 0.073(3) Uani 1 1 d . . .
C52 C -0.0180(13) 0.3040(11) 0.4171(8) 0.086(4) Uani 1 1 d . . .
H52A H -0.0984 0.2775 0.3870 0.130 Uiso 1 1 calc R . .
H52B H 0.0476 0.3651 0.3994 0.130 Uiso 1 1 calc R . .
H52C H -0.0165 0.3437 0.4742 0.130 Uiso 1 1 calc R . .
C53 C -0.0859(14) 0.0923(15) 0.4446(8) 0.109(6) Uani 1 1 d . . .
H53A H -0.0644 0.1377 0.5026 0.163 Uiso 1 1 calc R . .
H53B H -0.0770 0.0147 0.4309 0.163 Uiso 1 1 calc R . .
H53C H -0.1717 0.0701 0.4265 0.163 Uiso 1 1 calc R . .
C54 C 0.1444(13) 0.2263(13) 0.4436(7) 0.079(4) Uani 1 1 d . . .
H54A H 0.1583 0.2797 0.5000 0.119 Uiso 1 1 calc R . .
H54B H 0.2045 0.2748 0.4163 0.119 Uiso 1 1 calc R . .
H54C H 0.1545 0.1516 0.4396 0.119 Uiso 1 1 calc R . .
H1 H 0.224(18) 0.350(8) 0.329(2) 0.33(14) Uiso 1 1 d D . .

loop_
_atom_site_aniso_label
_atom_site_aniso_U_11
_atom_site_aniso_U_22
_atom_site_aniso_U_33
_atom_site_aniso_U_23
_atom_site_aniso_U_13
_atom_site_aniso_U_12
Pt1 0.0392(2) 0.03869(19) 0.0365(2) 0.01123(15) 0.00551(15) 0.01748(15)
Re1 0.0421(2) 0.0405(2) 0.0336(2) 0.00768(15) 0.00000(15) 0.01973(16)
Re2 0.0469(2) 0.0419(2) 0.0361(2) 0.01365(16) 0.00449(16) 0.02203(17)
Sb1 0.0429(3) 0.0370(3) 0.0381(3) 0.0096(2) 0.0046(3) 0.0211(3)
Sb2 0.0409(3) 0.0379(3) 0.0360(3) 0.0117(2) 0.0064(3) 0.0203(3)
P1 0.0409(13) 0.0404(12) 0.0462(14) 0.0166(11) 0.0111(11) 0.0205(11)
O1 0.116(8) 0.078(6) 0.053(5) -0.003(5) 0.030(5) 0.025(6)
O11 0.096(7) 0.094(6) 0.040(5) 0.011(4) 0.017(4) 0.043(5)
O12 0.118(8) 0.113(7) 0.088(7) 0.025(6) -0.023(6) 0.081(7)
O13 0.061(6) 0.063(6) 0.110(8) 0.016(5) 0.003(5) 0.003(5)
O21 0.064(5) 0.049(5) 0.103(7) 0.024(5) -0.022(5) 0.001(4)
O22 0.141(9) 0.099(7) 0.044(5) 0.014(5) 0.024(5) 0.075(7)
O23 0.052(5) 0.056(5) 0.087(6) 0.014(4) 0.017(4) 0.011(4)
O24 0.087(6) 0.103(7) 0.101(7) 0.059(6) 0.012(6) 0.058(6)
C1 0.057(7) 0.045(6) 0.050(7) 0.004(5) 0.011(5) 0.007(5)
C11 0.057(6) 0.057(6) 0.033(5) 0.015(5) 0.005(5) 0.021(5)
C12 0.075(8) 0.064(7) 0.043(6) 0.002(5) -0.007(6) 0.034(6)
C13 0.056(7) 0.056(6) 0.050(6) 0.014(5) 0.007(5) 0.027(6)
C21 0.054(6) 0.046(6) 0.051(6) 0.018(5) -0.003(5) 0.022(5)
C22 0.072(8) 0.052(6) 0.046(6) 0.017(5) 0.002(6) 0.025(6)
C23 0.051(6) 0.055(6) 0.054(6) 0.025(5) 0.019(5) 0.029(5)
C24 0.065(7) 0.069(7) 0.063(7) 0.029(6) 0.011(6) 0.032(6)
C25 0.046(5) 0.035(5) 0.043(5) 0.013(4) 0.007(4) 0.016(4)
C26 0.056(7) 0.053(6) 0.060(7) 0.023(5) 0.010(5) 0.023(5)
C27 0.052(7) 0.066(8) 0.095(10) 0.024(7) -0.001(7) 0.028(6)
C28 0.055(7) 0.077(8) 0.092(10) 0.018(7) 0.033(7) 0.035(6)
C29 0.070(9) 0.107(11) 0.064(9) 0.010(7) 0.018(7) 0.048(8)
C30 0.056(7) 0.070(7) 0.050(7) 0.015(5) 0.012(5) 0.022(6)
C31 0.041(5) 0.040(5) 0.097(9) 0.017(6) -0.003(6) 0.024(5)
C32 0.082(9) 0.058(7) 0.109(11) 0.034(7) 0.034(8) 0.039(7)
C33 0.099(12) 0.071(10) 0.24(2) 0.084(13) 0.098(15) 0.057(10)
C34 0.060(9) 0.050(9) 0.23(3) 0.004(12) -0.001(13) 0.020(7)
C35 0.154(16) 0.055(9) 0.145(16) -0.012(9) -0.085(13) 0.050(10)
C36 0.145(14) 0.053(7) 0.077(9) -0.018(6) -0.053(9) 0.052(8)
C37 0.047(6) 0.043(5) 0.050(6) 0.012(4) 0.007(5) 0.026(4)
C38 0.077(8) 0.093(9) 0.071(8) 0.041(7) 0.032(7) 0.058(8)
C39 0.106(11) 0.123(12) 0.107(12) 0.073(10) 0.043(9) 0.090(10)
C40 0.083(9) 0.080(9) 0.110(12) 0.038(9) 0.035(9) 0.059(8)
C41 0.101(10) 0.086(9) 0.082(9) 0.039(8) 0.055(8) 0.064(8)
C42 0.079(8) 0.077(8) 0.064(8) 0.030(6) 0.023(7) 0.050(7)
C43 0.055(7) 0.065(7) 0.088(9) 0.039(7) 0.012(6) 0.027(6)
C44 0.064(8) 0.096(10) 0.066(9) 0.010(7) -0.007(7) 0.015(7)
C45 0.059(8) 0.113(11) 0.150(15) 0.080(11) 0.048(9) 0.049(8)
C46 0.061(7) 0.060(7) 0.117(11) 0.044(7) 0.011(7) 0.036(6)
C47 0.086(9) 0.061(7) 0.097(10) 0.032(7) 0.037(8) 0.041(7)
C48 0.095(10) 0.048(7) 0.102(11) 0.035(7) 0.045(9) 0.017(7)
C49 0.090(10) 0.127(13) 0.195(19) 0.100(13) 0.036(11) 0.083(10)
C50 0.092(9) 0.055(7) 0.082(9) 0.019(6) 0.027(8) 0.043(7)
C51 0.082(9) 0.072(8) 0.063(8) 0.026(6) 0.018(7) 0.032(7)
C52 0.097(10) 0.066(8) 0.067(8) -0.004(6) 0.040(8) 0.032(7)
C53 0.102(11) 0.115(12) 0.065(9) 0.038(9) 0.036(9) 0.008(10)
C54 0.106(11) 0.098(10) 0.037(6) 0.025(6) 0.000(6) 0.050(8)

loop_
_atom_type_symbol
_atom_type_description
_atom_type_scat_dispersion_real
_atom_type_scat_dispersion_imag
_atom_type_scat_source
C C 0.0033 0.0016 'International Tables Vol C Tables 4.2.6.8 and 6.1.1.4'
H H 0.0000 0.0000 'International Tables Vol C Tables 4.2.6.8 and 6.1.1.4'
O O 0.0106 0.0060 'International Tables Vol C Tables 4.2.6.8 and 6.1.1.4'
P P 0.1023 0.0942 'International Tables Vol C Tables 4.2.6.8 and 6.1.1.4'
Sb Sb -0.5866 1.5461 'International Tables Vol C Tables 4.2.6.8 and 6.1.1.4'
Re Re -1.0185 7.2310 'International Tables Vol C Tables 4.2.6.8 and 6.1.1.4'
Pt Pt -1.7033 8.3905 'International Tables Vol C Tables 4.2.6.8 and 6.1.1.4'

loop_
_geom_angle_atom_site_label_1
_geom_angle_atom_site_label_2
_geom_angle_atom_site_label_3
_geom_angle
_geom_angle_site_symmetry_1
_geom_angle_site_symmetry_3
_geom_angle_publ_flag
C1 Pt1 P1 102.8(3) . . ?
C1 Pt1 Sb2 82.1(3) . . ?
P1 Pt1 Sb2 174.62(6) . . ?
C1 Pt1 Re1 137.8(3) . . ?
P1 Pt1 Re1 119.28(6) . . ?
Sb2 Pt1 Re1 56.006(17) . . ?
H1 Re1 C13 168(8) . . ?
H1 Re1 C11 86(4) . . ?
C13 Re1 C11 92.0(4) . . ?
H1 Re1 C12 79(8) . . ?
C13 Re1 C12 89.4(5) . . ?
C11 Re1 C12 93.9(5) . . ?
H1 Re1 Sb2 84.8(16) . . ?
C13 Re1 Sb2 99.8(3) . . ?
C11 Re1 Sb2 163.3(3) . . ?
C12 Re1 Sb2 98.0(3) . . ?
H1 Re1 Sb1 103(8) . . ?
C13 Re1 Sb1 89.1(3) . . ?
C11 Re1 Sb1 95.1(3) . . ?
C12 Re1 Sb1 170.9(3) . . ?
Sb2 Re1 Sb1 73.49(2) . . ?
H1 Re1 Pt1 30.3(9) . . ?
C13 Re1 Pt1 154.1(3) . . ?
C11 Re1 Pt1 113.9(3) . . ?
C12 Re1 Pt1 89.0(3) . . ?
Sb2 Re1 Pt1 54.925(16) . . ?
Sb1 Re1 Pt1 88.394(18) . . ?
C24 Re2 C22 92.4(5) . . ?
C24 Re2 C23 93.7(5) . . ?
C22 Re2 C23 91.8(4) . . ?
C24 Re2 C21 92.4(4) . . ?
C22 Re2 C21 91.8(4) . . ?
C23 Re2 C21 172.7(4) . . ?
C24 Re2 Sb2 167.1(4) . . ?
C22 Re2 Sb2 100.5(3) . . ?
C23 Re2 Sb2 85.5(3) . . ?
C21 Re2 Sb2 87.6(3) . . ?
C24 Re2 Sb1 95.0(4) . . ?
C22 Re2 Sb1 171.5(3) . . ?
C23 Re2 Sb1 83.4(3) . . ?
C21 Re2 Sb1 92.2(3) . . ?
Sb2 Re2 Sb1 72.14(2) . . ?
C31 Sb1 C25 97.7(3) . . ?
C31 Sb1 Re1 109.8(3) . . ?
C25 Sb1 Re1 120.2(2) . . ?
C31 Sb1 Re2 112.1(4) . . ?
C25 Sb1 Re2 112.0(3) . . ?
Re1 Sb1 Re2 105.13(2) . . ?
C37 Sb2 Pt1 104.6(3) . . ?
C37 Sb2 Re1 127.2(3) . . ?
Pt1 Sb2 Re1 69.069(19) . . ?
C37 Sb2 Re2 121.3(3) . . ?
Pt1 Sb2 Re2 112.57(2) . . ?
Re1 Sb2 Re2 108.22(2) . . ?
C51 P1 C43 108.9(6) . . ?
C51 P1 C47 108.8(6) . . ?
C43 P1 C47 107.4(6) . . ?
C51 P1 Pt1 113.2(4) . . ?
C43 P1 Pt1 103.7(4) . . ?
C47 P1 Pt1 114.4(4) . . ?
O1 C1 Pt1 177.1(11) . . ?
O11 C11 Re1 177.4(10) . . ?
O12 C12 Re1 179.5(10) . . ?
O13 C13 Re1 177.3(10) . . ?
O21 C21 Re2 178.7(9) . . ?
O22 C22 Re2 177.5(11) . . ?
O23 C23 Re2 178.6(9) . . ?
O24 C24 Re2 178.1(11) . . ?
C26 C25 C30 118.8(10) . . ?
C26 C25 Sb1 121.1(7) . . ?
C30 C25 Sb1 120.1(8) . . ?
C25 C26 C27 120.0(11) . . ?
C28 C27 C26 120.2(12) . . ?
C27 C28 C29 120.6(12) . . ?
C28 C29 C30 120.0(12) . . ?
C25 C30 C29 120.4(12) . . ?
C36 C31 C32 117.2(11) . . ?
C36 C31 Sb1 120.6(9) . . ?
C32 C31 Sb1 122.2(10) . . ?
C31 C32 C33 119.6(15) . . ?
C34 C33 C32 120.1(17) . . ?
C35 C34 C33 119.6(15) . . ?
C34 C35 C36 120.2(18) . . ?
C31 C36 C35 123.2(15) . . ?
C42 C37 C38 120.0(9) . . ?
C42 C37 Sb2 121.7(7) . . ?
C38 C37 Sb2 118.3(8) . . ?
C37 C38 C39 118.7(11) . . ?
C40 C39 C38 121.0(11) . . ?
C41 C40 C39 120.0(11) . . ?
C40 C41 C42 120.3(12) . . ?
C37 C42 C41 120.0(11) . . ?
C46 C43 C44 109.9(10) . . ?
C46 C43 C45 106.1(10) . . ?
C44 C43 C45 113.0(11) . . ?
C46 C43 P1 106.6(7) . . ?
C44 C43 P1 108.7(8) . . ?
C45 C43 P1 112.4(9) . . ?
C50 C47 C48 110.9(11) . . ?
C50 C47 C49 106.9(11) . . ?
C48 C47 C49 109.1(11) . . ?
C50 C47 P1 110.5(8) . . ?
C48 C47 P1 112.6(9) . . ?
C49 C47 P1 106.6(9) . . ?
C53 C51 C52 110.2(11) . . ?
C53 C51 C54 105.6(11) . . ?
C52 C51 C54 109.7(11) . . ?
C53 C51 P1 115.3(9) . . ?
C52 C51 P1 108.4(8) . . ?
C54 C51 P1 107.5(8) . . ?

loop_
_geom_bond_atom_site_label_1
_geom_bond_atom_site_label_2
_geom_bond_distance
_geom_bond_site_symmetry_2
_geom_bond_publ_flag
Pt1 C1 1.887(11) . ?
Pt1 P1 2.410(2) . ?
Pt1 Sb2 2.6493(7) . ?
Pt1 Re1 3.0235(5) . ?
Re1 H1 1.75(2) . ?
Re1 C13 1.906(11) . ?
Re1 C11 1.914(10) . ?
Re1 C12 1.925(12) . ?
Re1 Sb2 2.6839(7) . ?
Re1 Sb1 2.7744(7) . ?
Re2 C24 1.913(12) . ?
Re2 C22 1.935(12) . ?
Re2 C23 1.978(11) . ?
Re2 C21 2.005(11) . ?
Re2 Sb2 2.7635(7) . ?
Re2 Sb1 2.7837(7) . ?
Sb1 C31 2.137(10) . ?
Sb1 C25 2.150(10) . ?
Sb2 C37 2.148(9) . ?
P1 C51 1.883(13) . ?
P1 C43 1.914(12) . ?
P1 C47 1.915(12) . ?
O1 C1 1.118(12) . ?
O11 C11 1.154(12) . ?
O12 C12 1.151(13) . ?
O13 C13 1.154(12) . ?
O21 C21 1.115(12) . ?
O22 C22 1.149(13) . ?
O23 C23 1.129(12) . ?
O24 C24 1.172(12) . ?
C25 C26 1.367(14) . ?
C25 C30 1.376(14) . ?
C26 C27 1.396(15) . ?
C27 C28 1.342(17) . ?
C28 C29 1.353(18) . ?
C29 C30 1.383(16) . ?
C31 C36 1.366(17) . ?
C31 C32 1.391(16) . ?
C32 C33 1.434(19) . ?
C33 C34 1.37(3) . ?
C34 C35 1.36(3) . ?
C35 C36 1.376(17) . ?
C37 C42 1.364(14) . ?
C37 C38 1.377(15) . ?
C38 C39 1.391(16) . ?
C39 C40 1.361(18) . ?
C40 C41 1.344(18) . ?
C41 C42 1.394(15) . ?
C43 C46 1.563(14) . ?
C43 C44 1.579(17) . ?
C43 C45 1.586(16) . ?
C47 C50 1.502(17) . ?
C47 C48 1.556(17) . ?
C47 C49 1.63(2) . ?
C51 C53 1.567(16) . ?
C51 C52 1.591(17) . ?
C51 C54 1.600(18) . ?
